data_7016949
loop_
_publ_author_name
'Hirtenlehner, Christa'
'Krims, Charlotte'
'H\"olbling, Johanna'
'List, Manuela'
'Zabel, Manfred'
'Fleck, Michel'
'Berger, Raphael J. F.'
'Schoefberger, Wolfgang'
'Monkowius, Uwe'

_publ_section_title
;
 Syntheses, crystal structures, reactivity, and photochemistry of
 gold(iii) bromides bearing N-heterocyclic carbenes.
;
_journal_issue 38
_journal_name_full 'Dalton transactions (Cambridge, England : 2003)'
_journal_page_first 9899
_journal_page_last 9910
_journal_paper_doi 10.1039/c1dt11175b
_journal_volume 40
_journal_year 2011
_chemical_formula_sum 'C17 H16 Au Br N2'
_chemical_formula_weight 525.19
_space_group_crystal_system tetragonal
_space_group_IT_number 86
_space_group_name_Hall '-P 4bc'
_space_group_name_H-M_alt 'P 42/n'
_symmetry_space_group_name_Hall '-P 4bc'
_symmetry_space_group_name_H-M 'P 42/n :2'
_atom_sites_solution_hydrogens geom
_atom_sites_solution_primary direct
_atom_sites_solution_secondary difmap
_audit_creation_method 'APEX2 v2010.1-2'
_cell_angle_alpha 90
_cell_angle_beta 90
_cell_angle_gamma 90
_cell_formula_units_Z 8
_cell_length_a 12.9610(12)
_cell_length_b 12.9610(12)
_cell_length_c 19.4074(17)
_cell_measurement_temperature 200.(2)
_cell_volume 3260.2(5)
_computing_structure_refinement 'SHELXL-97 (Sheldrick, 2008)'
_computing_structure_solution 'SHELXS-97 (Sheldrick, 2008)'
_diffrn_ambient_temperature 200.(2)
_diffrn_measured_fraction_theta_full 0.998
_diffrn_measured_fraction_theta_max 0.998
_diffrn_measurement_device_type 'SMART X2S'
_diffrn_measurement_method omega-scan
_diffrn_radiation_monochromator 'doubly curved silicon crystal'
_diffrn_radiation_source 'sealed MicroFocus tube'
_diffrn_radiation_type 'Mo K\a'
_diffrn_radiation_wavelength 0.71073
_diffrn_reflns_av_R_equivalents 0.1013
_diffrn_reflns_av_sigmaI/netI 0.0581
_diffrn_reflns_limit_h_max 15
_diffrn_reflns_limit_h_min -15
_diffrn_reflns_limit_k_max 15
_diffrn_reflns_limit_k_min -15
_diffrn_reflns_limit_l_max 17
_diffrn_reflns_limit_l_min -23
_diffrn_reflns_number 20582
_diffrn_reflns_theta_full 25.02
_diffrn_reflns_theta_max 25.02
_diffrn_reflns_theta_min 1.89
_exptl_absorpt_coefficient_mu 11.470
_exptl_absorpt_correction_T_max 0.34
_exptl_absorpt_correction_T_min 0.04
_exptl_absorpt_correction_type multi-scan
_exptl_absorpt_process_details 'SADABS V2008/1 (Bruker AXS)'
_exptl_crystal_colour colourless
_exptl_crystal_density_diffrn 2.140
_exptl_crystal_density_method 'not measured'
_exptl_crystal_description needle
_exptl_crystal_F_000 1968
_exptl_crystal_size_max 0.85
_exptl_crystal_size_mid 0.14
_exptl_crystal_size_min 0.12
_refine_diff_density_max 1.357
_refine_diff_density_min -0.842
_refine_ls_extinction_method none
_refine_ls_goodness_of_fit_ref 1.036
_refine_ls_hydrogen_treatment constr
_refine_ls_matrix_type full
_refine_ls_number_parameters 190
_refine_ls_number_reflns 2887
_refine_ls_number_restraints 0
_refine_ls_restrained_S_all 1.036
_refine_ls_R_factor_all 0.0694
_refine_ls_R_factor_gt 0.0398
_refine_ls_shift/su_max 0.001
_refine_ls_shift/su_mean 0.000
_refine_ls_structure_factor_coef Fsqd
_refine_ls_weighting_details 'calc w=1/[\s^2^(Fo^2^)+(0.0246P)^2^+15.4411P] where P=(Fo^2^+2Fc^2^)/3'
_refine_ls_weighting_scheme calc
_refine_ls_wR_factor_gt 0.0815
_refine_ls_wR_factor_ref 0.0932
_reflns_number_gt 2002
_reflns_number_total 2887
_reflns_threshold_expression >2sigma(I)
_cod_data_source_file c1dt11175b.txt
_cod_data_source_block complex3b
_cod_database_code 7016949

loop_
_space_group_symop_operation_xyz
'x, y, z'
'-y, x+1/2, z+1/2'
'y+1/2, -x, z+1/2'
'-x+1/2, -y+1/2, z'
'-x, -y, -z'
'y, -x-1/2, -z-1/2'
'-y-1/2, x, -z-1/2'
'x-1/2, y-1/2, -z'

loop_
_atom_site_type_symbol
_atom_site_label
_atom_site_fract_x
_atom_site_fract_y
_atom_site_fract_z
_atom_site_U_iso_or_equiv
_atom_site_adp_type
_atom_site_calc_flag
_atom_site_refinement_flags
_atom_site_occupancy
Au Au1 0.14179(3) 0.62688(3) 0.078911(16) 0.03296(13) Uani d . 1
Br Br1 -0.01861(8) 0.71897(8) 0.07835(5) 0.0502(3) Uani d . 1
N N1 0.3521(5) 0.5500(5) 0.1234(3) 0.0261(16) Uani d . 1
N N2 0.3022(5) 0.4754(6) 0.0307(3) 0.0302(17) Uani d . 1
C C1 0.2746(6) 0.5451(6) 0.0783(4) 0.0256(18) Uani d . 1
C C2 0.3543(7) 0.6093(6) 0.1874(4) 0.033(2) Uani d . 1
H H2A 0.2964 0.6591 0.1875 0.04 Uiso calc R 1
H H2B 0.4195 0.6491 0.1897 0.04 Uiso calc R 1
C C3 0.3462(6) 0.5411(6) 0.2499(4) 0.0265(19) Uani d . 1
C C4 0.4108(7) 0.5586(7) 0.3071(4) 0.033(2) Uani d . 1
H H4 0.463 0.6099 0.3048 0.04 Uiso calc R 1
C C5 0.3983(7) 0.5018(8) 0.3660(5) 0.040(2) Uani d . 1
H H5 0.4422 0.5146 0.4042 0.048 Uiso calc R 1
C C6 0.3238(7) 0.4267(7) 0.3709(5) 0.039(2) Uani d . 1
H H6 0.315 0.3892 0.4125 0.047 Uiso calc R 1
C C7 0.2618(7) 0.4065(7) 0.3144(4) 0.037(2) Uani d . 1
H H7 0.2118 0.353 0.3164 0.044 Uiso calc R 1
C C8 0.2729(6) 0.4644(6) 0.2550(4) 0.027(2) Uani d . 1
H H8 0.2289 0.4511 0.2169 0.033 Uiso calc R 1
C C9 0.4300(7) 0.4840(7) 0.1044(4) 0.034(2) Uani d . 1
H H9 0.4934 0.4731 0.128 0.041 Uiso calc R 1
C C10 0.3986(7) 0.4373(7) 0.0450(4) 0.039(2) Uani d . 1
H H10 0.436 0.3881 0.0188 0.047 Uiso calc R 1
C C11 0.2416(7) 0.4441(7) -0.0289(4) 0.038(2) Uani d . 1
H H11A 0.1691 0.466 -0.0219 0.046 Uiso calc R 1
H H11B 0.2423 0.3679 -0.0321 0.046 Uiso calc R 1
C C12 0.2800(7) 0.4885(7) -0.0961(4) 0.032(2) Uani d . 1
C C13 0.3007(7) 0.5930(7) -0.1031(4) 0.031(2) Uani d . 1
H H13 0.2911 0.6377 -0.0649 0.038 Uiso calc R 1
C C14 0.3349(6) 0.6326(7) -0.1646(5) 0.036(2) Uani d . 1
H H14 0.3508 0.7039 -0.1684 0.044 Uiso calc R 1
C C15 0.3463(7) 0.5678(8) -0.2215(4) 0.040(2) Uani d . 1
H H15 0.3679 0.5952 -0.2645 0.048 Uiso calc R 1
C C16 0.3263(7) 0.4651(8) -0.2151(5) 0.042(3) Uani d . 1
H H16 0.3343 0.4212 -0.2539 0.051 Uiso calc R 1
C C17 0.2942(7) 0.4238(7) -0.1527(4) 0.036(2) Uani d . 1
H H17 0.282 0.3517 -0.1486 0.043 Uiso calc R 1

loop_
_atom_site_aniso_label
_atom_site_aniso_U_11
_atom_site_aniso_U_22
_atom_site_aniso_U_33
_atom_site_aniso_U_12
_atom_site_aniso_U_13
_atom_site_aniso_U_23
Au1 0.0330(2) 0.0374(2) 0.0284(2) 0.00389(17) -0.00209(16) 0.00189(16)
Br1 0.0429(6) 0.0545(7) 0.0534(6) 0.0114(5) -0.0102(5) -0.0042(5)
N1 0.031(4) 0.027(4) 0.020(4) -0.001(3) 0.004(3) 0.001(3)
N2 0.032(4) 0.040(5) 0.019(4) 0.000(3) -0.001(3) 0.000(3)
C1 0.027(5) 0.025(4) 0.024(4) -0.003(3) 0.000(4) 0.010(4)
C2 0.047(6) 0.025(5) 0.028(5) -0.004(4) -0.002(4) -0.007(4)
C3 0.030(5) 0.025(5) 0.025(4) -0.001(4) 0.003(4) -0.009(4)
C4 0.031(5) 0.039(6) 0.030(5) -0.003(4) -0.002(4) -0.006(4)
C5 0.036(6) 0.056(7) 0.028(5) 0.009(5) -0.012(4) -0.008(5)
C6 0.045(6) 0.038(6) 0.033(5) 0.011(5) 0.006(4) 0.004(4)
C7 0.036(6) 0.039(6) 0.035(5) -0.005(4) 0.007(4) -0.004(4)
C8 0.027(5) 0.032(5) 0.023(5) 0.006(4) -0.003(4) -0.008(4)
C9 0.032(5) 0.044(6) 0.027(5) 0.009(4) 0.000(4) 0.002(4)
C10 0.046(6) 0.047(6) 0.025(5) 0.006(5) 0.010(4) 0.015(4)
C11 0.047(6) 0.038(6) 0.028(5) -0.015(5) -0.004(4) 0.001(4)
C12 0.034(5) 0.041(6) 0.020(5) -0.004(4) -0.007(4) 0.001(4)
C13 0.033(5) 0.029(5) 0.032(5) 0.003(4) -0.005(4) -0.001(4)
C14 0.023(5) 0.030(5) 0.056(6) 0.004(4) -0.001(4) 0.014(5)
C15 0.030(5) 0.060(7) 0.029(5) 0.007(5) 0.004(4) 0.014(5)
C16 0.035(6) 0.065(8) 0.027(5) 0.004(5) -0.004(4) -0.009(5)
C17 0.036(6) 0.038(6) 0.033(5) -0.002(4) -0.008(4) -0.003(4)

loop_
_atom_type_symbol
_atom_type_description
_atom_type_scat_dispersion_real
_atom_type_scat_dispersion_imag
_atom_type_scat_source
C C 0.0033 0.0016 'International Tables Vol C Tables 4.2.6.8 and 6.1.1.4'
H H 0.0000 0.0000 'International Tables Vol C Tables 4.2.6.8 and 6.1.1.4'
N N 0.0061 0.0033 'International Tables Vol C Tables 4.2.6.8 and 6.1.1.4'
Br Br -0.2901 2.4595 'International Tables Vol C Tables 4.2.6.8 and 6.1.1.4'
Au Au -2.0133 8.8022 'International Tables Vol C Tables 4.2.6.8 and 6.1.1.4'

loop_
_geom_angle_atom_site_label_1
_geom_angle_atom_site_label_2
_geom_angle_atom_site_label_3
_geom_angle
C1 Au1 Br1 178.1(2)
C1 N1 C9 110.3(7)
C1 N1 C2 126.8(7)
C9 N1 C2 122.8(7)
C1 N2 C10 110.2(7)
C1 N2 C11 126.2(8)
C10 N2 C11 123.5(8)
N1 C1 N2 106.5(7)
N1 C1 Au1 127.7(6)
N2 C1 Au1 125.8(6)
N1 C2 C3 112.0(7)
N1 C2 H2A 109.2
C3 C2 H2A 109.2
N1 C2 H2B 109.2
C3 C2 H2B 109.2
H2A C2 H2B 107.9
C8 C3 C4 118.0(8)
C8 C3 C2 122.0(7)
C4 C3 C2 119.9(8)
C5 C4 C3 120.1(8)
C5 C4 H4 119.9
C3 C4 H4 119.9
C4 C5 C6 121.5(8)
C4 C5 H5 119.3
C6 C5 H5 119.3
C5 C6 C7 119.1(8)
C5 C6 H6 120.5
C7 C6 H6 120.5
C8 C7 C6 119.9(9)
C8 C7 H7 120.1
C6 C7 H7 120.1
C3 C8 C7 121.5(8)
C3 C8 H8 119.3
C7 C8 H8 119.3
C10 C9 N1 106.4(8)
C10 C9 H9 126.8
N1 C9 H9 126.8
C9 C10 N2 106.5(8)
C9 C10 H10 126.8
N2 C10 H10 126.8
N2 C11 C12 113.7(7)
N2 C11 H11A 108.8
C12 C11 H11A 108.8
N2 C11 H11B 108.8
C12 C11 H11B 108.8
H11A C11 H11B 107.7
C13 C12 C17 118.9(8)
C13 C12 C11 121.4(8)
C17 C12 C11 119.7(8)
C14 C13 C12 120.9(8)
C14 C13 H13 119.6
C12 C13 H13 119.6
C13 C14 C15 119.8(9)
C13 C14 H14 120.1
C15 C14 H14 120.1
C16 C15 C14 119.8(8)
C16 C15 H15 120.1
C14 C15 H15 120.1
C15 C16 C17 121.0(9)
C15 C16 H16 119.5
C17 C16 H16 119.5
C16 C17 C12 119.7(9)
C16 C17 H17 120.2
C12 C17 H17 120.2

loop_
_geom_bond_atom_site_label_1
_geom_bond_atom_site_label_2
_geom_bond_distance
Au1 C1 2.022(8)
Au1 Br1 2.3973(11)
N1 C1 1.334(10)
N1 C9 1.374(10)
N1 C2 1.461(10)
N2 C1 1.340(10)
N2 C10 1.371(11)
N2 C11 1.457(10)
C2 C3 1.504(11)
C2 H2A 0.99
C2 H2B 0.99
C3 C8 1.379(11)
C3 C4 1.408(11)
C4 C5 1.369(12)
C4 H4 0.95
C5 C6 1.375(13)
C5 H5 0.95
C6 C7 1.385(12)
C6 H6 0.95
C7 C8 1.383(11)
C7 H7 0.95
C8 H8 0.95
C9 C10 1.364(12)
C9 H9 0.95
C10 H10 0.95
C11 C12 1.509(11)
C11 H11A 0.99
C11 H11B 0.99
C12 C13 1.388(12)
C12 C17 1.395(12)
C13 C14 1.373(12)
C13 H13 0.95
C14 C15 1.394(13)
C14 H14 0.95
C15 C16 1.362(13)
C15 H15 0.95
C16 C17 1.387(12)
C16 H16 0.95
C17 H17 0.95
